data_7013714
loop_
_publ_author_name
'Boiocchi, Massimo'
'Bonizzoni, Marco'
'Fabbrizzi, Luigi'
'Foti, Francesco'
'Licchelli, Maurizio'
'Taglietti, Angelo'
'Zema, Michele'

_publ_section_title
;
 The influence of the boat-to-chair conversion on the demetallation of
 the nickel(II) complex of an open-chain tetramine containing a
 piperazine fragment.
;
_journal_issue 4
_journal_name_full 'Dalton transactions (Cambridge, England : 2003)'
_journal_page_first 653
_journal_page_last 658
_journal_paper_doi 10.1039/b312980b
_journal_year 2004
_chemical_formula_moiety 'C10 H25 N4, Cl O4'
_chemical_formula_sum 'C10 H25 Cl N4 O4'
_chemical_formula_weight 300.79
_chemical_name_systematic
;
3-(4-butylpiperazin-1-yl)-propylammonium-perchlorate
;
_space_group_IT_number 14
_symmetry_cell_setting monoclinic
_symmetry_Int_Tables_number 14
_symmetry_space_group_name_Hall '-P 2ybc'
_symmetry_space_group_name_H-M 'P 1 21/c 1'
_atom_sites_solution_hydrogens geom
_atom_sites_solution_primary direct
_atom_sites_solution_secondary difmap
_audit_creation_method SHELXL-97
_cell_angle_alpha 90.00
_cell_angle_beta 104.3610(10)
_cell_angle_gamma 90.00
_cell_formula_units_Z 4
_cell_length_a 8.1268(4)
_cell_length_b 12.7796(6)
_cell_length_c 14.7831(7)
_cell_measurement_reflns_used 6004
_cell_measurement_temperature 293(2)
_cell_measurement_theta_max 13.5
_cell_measurement_theta_min 1.3
_cell_volume 1487.36(12)
_computing_cell_refinement 'SAINT (Bruker-Axs Inc.)'
_computing_data_collection 'SMART (Bruker-Axs Inc.)'
_computing_data_reduction 'SAINT (Bruker-axs Inc.)'
_computing_molecular_graphics 'ORTEP-3 for Windows (Farrugia, 1997)'
_computing_publication_material 'WinGX publication routines (Farrugia, 1999)'
_computing_structure_refinement 'SHELXL-97 (Sheldrick, 1997)'
_computing_structure_solution 'SIR-97 (Altomare et al., 1999)'
_diffrn_ambient_temperature 293(2)
_diffrn_detector_area_resol_mean 8.333
_diffrn_measured_fraction_theta_full 0.999
_diffrn_measured_fraction_theta_max 0.999
_diffrn_measurement_device_type 'Bruker-Axs Smart-Apex CCD'
_diffrn_measurement_method 'omega scan'
_diffrn_radiation_monochromator graphite
_diffrn_radiation_source 'fine-focus sealed tube'
_diffrn_radiation_type MoK\a
_diffrn_radiation_wavelength 0.71073
_diffrn_reflns_av_R_equivalents 0.0257
_diffrn_reflns_av_sigmaI/netI 0.0221
_diffrn_reflns_limit_h_max 11
_diffrn_reflns_limit_h_min -11
_diffrn_reflns_limit_k_max 17
_diffrn_reflns_limit_k_min -17
_diffrn_reflns_limit_l_max 20
_diffrn_reflns_limit_l_min -20
_diffrn_reflns_number 22623
_diffrn_reflns_theta_full 30.00
_diffrn_reflns_theta_max 30.00
_diffrn_reflns_theta_min 2.14
_exptl_absorpt_coefficient_mu 0.274
_exptl_absorpt_correction_T_max 0.947
_exptl_absorpt_correction_T_min 0.898
_exptl_absorpt_correction_type multi-scan
_exptl_absorpt_process_details 'Sadabs (Sheldrick, 1996)'
_exptl_crystal_colour 'light red'
_exptl_crystal_density_diffrn 1.343
_exptl_crystal_density_method 'not measured'
_exptl_crystal_description prism
_exptl_crystal_F_000 648
_exptl_crystal_size_max 0.3
_exptl_crystal_size_mid 0.25
_exptl_crystal_size_min 0.2
_refine_diff_density_max 0.339
_refine_diff_density_min -0.186
_refine_diff_density_rms 0.053
_refine_ls_extinction_method none
_refine_ls_goodness_of_fit_ref 1.038
_refine_ls_hydrogen_treatment refall
_refine_ls_matrix_type full
_refine_ls_number_parameters 272
_refine_ls_number_reflns 4341
_refine_ls_number_restraints 0
_refine_ls_restrained_S_all 1.038
_refine_ls_R_factor_all 0.0542
_refine_ls_R_factor_gt 0.0437
_refine_ls_shift/su_max 0.001
_refine_ls_shift/su_mean 0.000
_refine_ls_structure_factor_coef Fsqd
_refine_ls_weighting_details 'calc w=1/[\s^2^(Fo^2^)+(0.0799P)^2^+0.1393P] where P=(Fo^2^+2Fc^2^)/3'
_refine_ls_weighting_scheme calc
_refine_ls_wR_factor_gt 0.1223
_refine_ls_wR_factor_ref 0.1314
_reflns_number_gt 3467
_reflns_number_total 4341
_reflns_threshold_expression >2sigma(I)
_cod_data_source_file b312980b.txt
_cod_data_source_block LHCLO4
_cod_database_code 7013714

loop_
_symmetry_equiv_pos_as_xyz
'x, y, z'
'-x, y+1/2, -z+1/2'
'-x, -y, -z'
'x, -y-1/2, z-1/2'

loop_
_atom_site_label
_atom_site_type_symbol
_atom_site_fract_x
_atom_site_fract_y
_atom_site_fract_z
_atom_site_U_iso_or_equiv
_atom_site_adp_type
_atom_site_occupancy
_atom_site_symmetry_multiplicity
_atom_site_calc_flag
_atom_site_refinement_flags
_atom_site_disorder_assembly
_atom_site_disorder_group
N1 N 0.17629(15) 0.21994(10) -0.24464(8) 0.0418(2) Uani 1 1 d . . .
N2 N 0.20327(15) 0.29249(9) -0.05491(7) 0.0432(3) Uani 1 1 d . . .
N3 N -0.01852(14) 0.22353(8) 0.06009(7) 0.0387(2) Uani 1 1 d . . .
N4 N -0.2986(2) -0.00964(13) 0.24127(14) 0.0659(4) Uani 1 1 d . . .
Cl1 Cl -0.25608(4) 0.10452(3) -0.25752(2) 0.04653(12) Uani 1 1 d . . .
O1 O -0.2849(2) 0.04311(11) -0.18241(10) 0.0765(4) Uani 1 1 d . . .
O2 O -0.40872(16) 0.10952(13) -0.32896(9) 0.0778(4) Uani 1 1 d . . .
O3 O -0.2037(2) 0.20718(11) -0.22480(11) 0.0825(4) Uani 1 1 d . . .
O4 O -0.12636(18) 0.05905(13) -0.29411(12) 0.0841(4) Uani 1 1 d . . .
C1 C 0.33386(19) 0.28286(13) -0.23323(10) 0.0482(3) Uani 1 1 d . . .
C2 C 0.44038(19) 0.28202(15) -0.13390(10) 0.0546(4) Uani 1 1 d . . .
C3 C 0.3618(2) 0.34079(15) -0.06616(11) 0.0561(4) Uani 1 1 d . . .
C4 C 0.1087(2) 0.36590(11) -0.01098(11) 0.0526(4) Uani 1 1 d . . .
C5 C -0.0534(2) 0.31737(11) 0.00087(10) 0.0481(3) Uani 1 1 d . . .
C6 C 0.07771(18) 0.14943(10) 0.01702(9) 0.0433(3) Uani 1 1 d . . .
C7 C 0.23884(19) 0.19819(12) 0.00305(10) 0.0462(3) Uani 1 1 d . . .
C8 C -0.18018(18) 0.17710(11) 0.06764(10) 0.0454(3) Uani 1 1 d . . .
C9 C -0.15823(18) 0.09305(11) 0.14244(11) 0.0465(3) Uani 1 1 d . . .
C10 C -0.3261(2) 0.06090(13) 0.16080(15) 0.0574(4) Uani 1 1 d . . .
H1A H 0.304(2) 0.3486(16) -0.2540(13) 0.057(5) Uiso 1 1 d . . .
H1B H 0.387(2) 0.2503(13) -0.2794(12) 0.052(4) Uiso 1 1 d . . .
H2A H 0.460(2) 0.2043(14) -0.1130(12) 0.054(5) Uiso 1 1 d . . .
H2B H 0.544(3) 0.3137(16) -0.1338(16) 0.079(6) Uiso 1 1 d . . .
H3A H 0.442(3) 0.3501(16) -0.0092(15) 0.070(6) Uiso 1 1 d . . .
H3B H 0.339(2) 0.4094(16) -0.0844(14) 0.060(5) Uiso 1 1 d . . .
H4A H 0.187(2) 0.3905(15) 0.0501(14) 0.063(5) Uiso 1 1 d . . .
H4B H 0.086(2) 0.4258(14) -0.0524(13) 0.056(5) Uiso 1 1 d . . .
H5A H -0.1094(19) 0.3659(12) 0.0299(11) 0.043(4) Uiso 1 1 d . . .
H5B H -0.124(2) 0.3005(13) -0.0579(13) 0.053(5) Uiso 1 1 d . . .
H6A H 0.004(2) 0.1239(14) -0.0435(13) 0.054(4) Uiso 1 1 d . . .
H6B H 0.106(2) 0.0905(13) 0.0562(12) 0.048(4) Uiso 1 1 d . . .
H7A H 0.291(2) 0.1482(15) -0.0275(14) 0.059(5) Uiso 1 1 d . . .
H7B H 0.317(2) 0.2173(14) 0.0597(13) 0.061(5) Uiso 1 1 d . . .
H8A H -0.241(2) 0.1478(15) 0.0073(14) 0.064(5) Uiso 1 1 d . . .
H8B H -0.250(2) 0.2329(14) 0.0806(12) 0.054(4) Uiso 1 1 d . . .
H9A H -0.098(2) 0.0339(15) 0.1258(13) 0.062(5) Uiso 1 1 d . . .
H9B H -0.083(2) 0.1218(14) 0.2013(14) 0.057(5) Uiso 1 1 d . . .
H10A H -0.392(3) 0.0239(17) 0.1094(17) 0.080(6) Uiso 1 1 d . . .
H10B H -0.384(3) 0.1195(17) 0.1688(14) 0.068(6) Uiso 1 1 d . . .
H11A H 0.111(2) 0.2297(14) -0.3010(13) 0.053(4) Uiso 1 1 d . . .
H11B H 0.127(2) 0.2377(12) -0.2045(12) 0.041(4) Uiso 1 1 d . . .
H11C H 0.202(2) 0.1577(15) -0.2429(11) 0.044(4) Uiso 1 1 d . . .
H12A H -0.373(3) -0.0165(19) 0.2533(17) 0.080(8) Uiso 1 1 d . . .
H12B H -0.229(4) 0.028(2) 0.290(2) 0.106(9) Uiso 1 1 d . . .

loop_
_atom_site_aniso_label
_atom_site_aniso_U_11
_atom_site_aniso_U_22
_atom_site_aniso_U_33
_atom_site_aniso_U_23
_atom_site_aniso_U_13
_atom_site_aniso_U_12
N1 0.0404(6) 0.0501(7) 0.0351(5) 0.0027(4) 0.0097(4) 0.0035(5)
N2 0.0529(6) 0.0458(6) 0.0313(5) 0.0016(4) 0.0114(4) -0.0007(5)
N3 0.0462(6) 0.0369(5) 0.0334(5) 0.0008(4) 0.0107(4) 0.0054(4)
N4 0.0588(9) 0.0556(8) 0.0938(12) 0.0107(8) 0.0389(9) -0.0039(7)
Cl1 0.04289(19) 0.0515(2) 0.04395(19) 0.00415(12) 0.00833(13) -0.00411(12)
O1 0.0880(9) 0.0764(8) 0.0648(8) 0.0226(6) 0.0180(7) -0.0120(7)
O2 0.0526(7) 0.1124(11) 0.0602(7) 0.0090(7) -0.0017(6) -0.0015(7)
O3 0.1082(11) 0.0644(8) 0.0778(9) -0.0105(7) 0.0289(8) -0.0264(7)
O4 0.0643(8) 0.0990(11) 0.0961(11) -0.0035(9) 0.0331(7) 0.0113(7)
C1 0.0484(7) 0.0592(9) 0.0379(6) 0.0072(6) 0.0127(5) -0.0047(6)
C2 0.0409(7) 0.0797(11) 0.0415(7) 0.0059(7) 0.0069(5) -0.0077(7)
C3 0.0596(9) 0.0673(10) 0.0387(7) -0.0027(6) 0.0073(6) -0.0168(7)
C4 0.0785(11) 0.0377(6) 0.0451(7) 0.0012(5) 0.0219(7) 0.0028(6)
C5 0.0629(9) 0.0405(6) 0.0422(7) 0.0047(5) 0.0157(6) 0.0133(6)
C6 0.0539(7) 0.0381(6) 0.0400(6) 0.0019(5) 0.0154(6) 0.0087(5)
C7 0.0511(7) 0.0512(8) 0.0369(6) 0.0048(5) 0.0119(6) 0.0089(6)
C8 0.0431(7) 0.0461(7) 0.0456(7) -0.0006(5) 0.0085(5) 0.0055(5)
C9 0.0435(7) 0.0417(7) 0.0563(8) 0.0027(6) 0.0161(6) 0.0024(5)
C10 0.0440(7) 0.0485(8) 0.0824(12) 0.0033(8) 0.0206(7) 0.0002(6)

loop_
_atom_type_symbol
_atom_type_description
_atom_type_scat_dispersion_real
_atom_type_scat_dispersion_imag
_atom_type_scat_source
C C 0.0033 0.0016 'International Tables Vol C Tables 4.2.6.8 and 6.1.1.4'
H H 0.0000 0.0000 'International Tables Vol C Tables 4.2.6.8 and 6.1.1.4'
N N 0.0061 0.0033 'International Tables Vol C Tables 4.2.6.8 and 6.1.1.4'
O O 0.0106 0.0060 'International Tables Vol C Tables 4.2.6.8 and 6.1.1.4'
Cl Cl 0.1484 0.1585 'International Tables Vol C Tables 4.2.6.8 and 6.1.1.4'

loop_
_geom_angle_atom_site_label_1
_geom_angle_atom_site_label_2
_geom_angle_atom_site_label_3
_geom_angle
_geom_angle_site_symmetry_1
_geom_angle_site_symmetry_3
_geom_angle_publ_flag
C1 N1 H11A 109.3(11) . . ?
C1 N1 H11B 109.0(11) . . ?
H11A N1 H11B 111.1(15) . . ?
C1 N1 H11C 108.1(12) . . ?
H11A N1 H11C 104.9(16) . . ?
H11B N1 H11C 114.3(16) . . ?
C4 N2 C7 108.48(10) . . ?
C4 N2 C3 110.58(12) . . ?
C7 N2 C3 111.04(12) . . ?
C6 N3 C5 108.19(10) . . ?
C6 N3 C8 110.74(11) . . ?
C5 N3 C8 109.29(11) . . ?
C10 N4 H12A 109(2) . . ?
C10 N4 H12B 104.0(18) . . ?
H12A N4 H12B 106(3) . . ?
O2 Cl1 O4 109.23(10) . . ?
O2 Cl1 O1 108.81(9) . . ?
O4 Cl1 O1 110.59(10) . . ?
O2 Cl1 O3 110.12(10) . . ?
O4 Cl1 O3 108.52(10) . . ?
O1 Cl1 O3 109.58(9) . . ?
N1 C1 C2 112.15(12) . . ?
N1 C1 H1A 108.0(12) . . ?
C2 C1 H1A 112.2(12) . . ?
N1 C1 H1B 102.1(10) . . ?
C2 C1 H1B 115.1(10) . . ?
H1A C1 H1B 106.6(16) . . ?
C1 C2 C3 113.95(14) . . ?
C1 C2 H2A 107.8(10) . . ?
C3 C2 H2A 109.7(10) . . ?
C1 C2 H2B 107.3(14) . . ?
C3 C2 H2B 108.1(13) . . ?
H2A C2 H2B 109.9(16) . . ?
N2 C3 C2 112.99(13) . . ?
N2 C3 H3A 112.7(12) . . ?
C2 C3 H3A 110.1(13) . . ?
N2 C3 H3B 108.4(12) . . ?
C2 C3 H3B 111.4(12) . . ?
H3A C3 H3B 100.7(17) . . ?
N2 C4 C5 111.03(12) . . ?
N2 C4 H4A 108.1(11) . . ?
C5 C4 H4A 113.4(11) . . ?
N2 C4 H4B 105.5(11) . . ?
C5 C4 H4B 111.2(10) . . ?
H4A C4 H4B 107.3(15) . . ?
N3 C5 C4 111.13(12) . . ?
N3 C5 H5A 108.1(10) . . ?
C4 C5 H5A 108.7(9) . . ?
N3 C5 H5B 110.3(10) . . ?
C4 C5 H5B 109.6(11) . . ?
H5A C5 H5B 108.9(14) . . ?
N3 C6 C7 111.46(11) . . ?
N3 C6 H6A 109.3(10) . . ?
C7 C6 H6A 111.2(10) . . ?
N3 C6 H6B 108.8(10) . . ?
C7 C6 H6B 109.1(10) . . ?
H6A C6 H6B 106.9(14) . . ?
N2 C7 C6 111.56(11) . . ?
N2 C7 H7A 109.0(12) . . ?
C6 C7 H7A 107.1(11) . . ?
N2 C7 H7B 107.2(11) . . ?
C6 C7 H7B 113.4(11) . . ?
H7A C7 H7B 108.5(16) . . ?
N3 C8 C9 113.23(11) . . ?
N3 C8 H8A 110.0(11) . . ?
C9 C8 H8A 109.5(11) . . ?
N3 C8 H8B 107.5(11) . . ?
C9 C8 H8B 110.4(10) . . ?
H8A C8 H8B 106.0(15) . . ?
C10 C9 C8 111.98(13) . . ?
C10 C9 H9A 111.5(11) . . ?
C8 C9 H9A 110.2(11) . . ?
C10 C9 H9B 109.2(10) . . ?
C8 C9 H9B 108.0(10) . . ?
H9A C9 H9B 105.8(14) . . ?
N4 C10 C9 110.51(14) . . ?
N4 C10 H10A 106.7(14) . . ?
C9 C10 H10A 110.7(14) . . ?
N4 C10 H10B 112.4(13) . . ?
C9 C10 H10B 108.7(12) . . ?
H10A C10 H10B 107.9(18) . . ?

loop_
_geom_bond_atom_site_label_1
_geom_bond_atom_site_label_2
_geom_bond_distance
_geom_bond_site_symmetry_2
_geom_bond_publ_flag
N1 C1 1.4858(19) . ?
N1 H11A 0.878(19) . ?
N1 H11B 0.823(17) . ?
N1 H11C 0.822(19) . ?
N2 C4 1.4632(18) . ?
N2 C7 1.4653(17) . ?
N2 C3 1.475(2) . ?
N3 C6 1.4700(16) . ?
N3 C5 1.4703(16) . ?
N3 C8 1.4707(18) . ?
N4 C10 1.465(3) . ?
N4 H12A 0.68(3) . ?
N4 H12B 0.93(3) . ?
Cl1 O2 1.4171(12) . ?
Cl1 O4 1.4227(14) . ?
Cl1 O1 1.4259(13) . ?
Cl1 O3 1.4263(14) . ?
C1 C2 1.508(2) . ?
C1 H1A 0.91(2) . ?
C1 H1B 0.988(17) . ?
C2 C3 1.514(2) . ?
C2 H2A 1.041(17) . ?
C2 H2B 0.93(2) . ?
C3 H3A 0.94(2) . ?
C3 H3B 0.92(2) . ?
C4 C5 1.505(2) . ?
C4 H4A 1.02(2) . ?
C4 H4B 0.970(18) . ?
C5 H5A 0.934(16) . ?
C5 H5B 0.939(19) . ?
C6 C7 1.510(2) . ?
C6 H6A 1.001(19) . ?
C6 H6B 0.944(17) . ?
C7 H7A 0.94(2) . ?
C7 H7B 0.947(19) . ?
C8 C9 1.520(2) . ?
C8 H8A 0.98(2) . ?
C8 H8B 0.961(18) . ?
C9 C10 1.512(2) . ?
C9 H9A 0.963(19) . ?
C9 H9B 1.001(19) . ?
C10 H10A 0.94(2) . ?
C10 H10B 0.91(2) . ?

loop_
_geom_torsion_atom_site_label_1
_geom_torsion_atom_site_label_2
_geom_torsion_atom_site_label_3
_geom_torsion_atom_site_label_4
_geom_torsion
_geom_torsion_site_symmetry_1
_geom_torsion_site_symmetry_2
_geom_torsion_site_symmetry_3
_geom_torsion_site_symmetry_4
_geom_torsion_publ_flag
N1 C1 C2 C3 -69.05(19) . . . . ?
C4 N2 C3 C2 -164.07(13) . . . . ?
C7 N2 C3 C2 75.45(16) . . . . ?
C1 C2 C3 N2 65.24(19) . . . . ?
C7 N2 C4 C5 -57.98(16) . . . . ?
C3 N2 C4 C5 -179.98(12) . . . . ?
C6 N3 C5 C4 -57.78(15) . . . . ?
C8 N3 C5 C4 -178.45(11) . . . . ?
N2 C4 C5 N3 60.18(16) . . . . ?
C5 N3 C6 C7 56.60(14) . . . . ?
C8 N3 C6 C7 176.35(10) . . . . ?
C4 N2 C7 C6 56.91(15) . . . . ?
C3 N2 C7 C6 178.63(11) . . . . ?
N3 C6 C7 N2 -57.90(15) . . . . ?
C6 N3 C8 C9 72.46(14) . . . . ?
C5 N3 C8 C9 -168.44(12) . . . . ?
N3 C8 C9 C10 169.57(13) . . . . ?
C8 C9 C10 N4 -172.57(15) . . . . ?

loop_
_cod_related_entry_id
_cod_related_entry_database
_cod_related_entry_code
1 ChemSpider 21145703
